data_4087369
loop_
_publ_author_name
'Navarro, Miquel'
'Vidal, Diego'
'Clavero, Pau'
'Grabulosa, Arnald'
'Muller, Guillermo'

_publ_section_title
;
 Mild Photochemical Tethering of [RuCl2(\h6-arene)P*] Complexes with
 P-Stereogenic 2-Biphenylylphosphines
;
_journal_issue 5
_journal_name_full Organometallics
_journal_page_first 973
_journal_paper_doi 10.1021/acs.organomet.5b00018
_journal_volume 34
_journal_year 2015
_chemical_absolute_configuration rm
_chemical_formula_moiety 'C31 H27 Cl2 O3 P Ru'
_chemical_formula_sum 'C31 H27 Cl2 O3 P Ru'
_chemical_formula_weight 650.46
_space_group_crystal_system orthorhombic
_space_group_IT_number 19
_space_group_name_Hall 'P 2ac 2ab'
_space_group_name_H-M_alt 'P 21 21 21'
_atom_sites_solution_hydrogens geom
_audit_creation_method SHELXL-97
_cell_angle_alpha 90
_cell_angle_beta 90
_cell_angle_gamma 90
_cell_formula_units_Z 4
_cell_length_a 7.3413(3)
_cell_length_b 16.4175(6)
_cell_length_c 22.5377(8)
_cell_measurement_reflns_used 9699
_cell_measurement_temperature 100(2)
_cell_measurement_theta_max 28.28
_cell_measurement_theta_min 2.48
_cell_volume 2716.37(18)
_computing_cell_refinement 'Bruker SAINT'
_computing_data_collection 'Bruker APEX2'
_computing_data_reduction 'Bruker SAINT'
_computing_molecular_graphics 'Bruker SHELXTL'
_computing_publication_material 'Bruker SHELXTL'
_computing_structure_refinement 'SHELXL-97 (Sheldrick 2008)'
_computing_structure_solution 'SHELXS-97 (Sheldrick 2008)'
_diffrn_ambient_temperature 100(2)
_diffrn_measured_fraction_theta_full 0.993
_diffrn_measured_fraction_theta_max 0.989
_diffrn_measurement_device_type 'D8 Venture'
_diffrn_measurement_method '\f and \w scans'
_diffrn_radiation_type MoK\a
_diffrn_radiation_wavelength 0.71073
_diffrn_reflns_av_R_equivalents 0.0298
_diffrn_reflns_av_unetI/netI 0.0317
_diffrn_reflns_Laue_measured_fraction_full 0.993
_diffrn_reflns_Laue_measured_fraction_max 0.989
_diffrn_reflns_limit_h_max 9
_diffrn_reflns_limit_h_min -9
_diffrn_reflns_limit_k_max 21
_diffrn_reflns_limit_k_min -21
_diffrn_reflns_limit_l_max 29
_diffrn_reflns_limit_l_min -29
_diffrn_reflns_number 21112
_diffrn_reflns_point_group_measured_fraction_full 0.993
_diffrn_reflns_point_group_measured_fraction_max 0.986
_diffrn_reflns_theta_full 25.242
_diffrn_reflns_theta_max 28.313
_diffrn_reflns_theta_min 2.481
_diffrn_source microfocus
_exptl_absorpt_coefficient_mu 0.865
_exptl_absorpt_correction_T_max 0.7457
_exptl_absorpt_correction_T_min 0.6532
_exptl_absorpt_correction_type multi-scan
_exptl_absorpt_process_details sadabs
_exptl_crystal_density_diffrn 1.591
_exptl_crystal_description red
_exptl_crystal_F_000 1320
_exptl_crystal_size_max 0.574
_exptl_crystal_size_mid 0.212
_exptl_crystal_size_min 0.140
_refine_diff_density_max 0.860
_refine_diff_density_min -0.791
_refine_diff_density_rms 0.098
_refine_ls_abs_structure_details
; 
 Flack x determined using 2734 quotients [(I+)-(I-)]/[(I+)+(I-)] 
 (Parsons and Flack (2004), Acta Cryst. A60, s61). 
;
_refine_ls_abs_structure_Flack 0.001(9)
_refine_ls_extinction_method none
_refine_ls_goodness_of_fit_ref 1.118
_refine_ls_hydrogen_treatment constr
_refine_ls_matrix_type full
_refine_ls_number_parameters 333
_refine_ls_number_reflns 6656
_refine_ls_number_restraints 0
_refine_ls_restrained_S_all 1.118
_refine_ls_R_factor_all 0.0303
_refine_ls_R_factor_gt 0.0283
_refine_ls_shift/su_max 0.002
_refine_ls_shift/su_mean 0.000
_refine_ls_structure_factor_coef Fsqd
_refine_ls_weighting_details
; 
 w=1/[\s^2^(Fo^2^)+(0.0244P)^2^+3.0035P] 
 where P=(Fo^2^+2Fc^2^)/3 
;
_refine_ls_weighting_scheme calc
_refine_ls_wR_factor_gt 0.0654
_refine_ls_wR_factor_ref 0.0682
_reflns_Friedel_coverage 0.763
_reflns_Friedel_fraction_full 0.993
_reflns_Friedel_fraction_max 0.982
_reflns_number_gt 6424
_reflns_number_total 6656
_reflns_threshold_expression 'I > 2\s(I)'
_cod_data_source_file om5b00018_si_002.cif
_cod_data_source_block 26g
_cod_database_code 4087369
_shelx_space_group_comment
; 
The symmetry employed for this shelxl refinement is uniquely defined 
by the following loop, which should always be used as a source of 
symmetry information in preference to the above space-group names. 
They are only intended as comments. 
;

loop_
_space_group_symop_operation_xyz
'x, y, z'
'x+1/2, -y+1/2, -z'
'-x, y+1/2, -z+1/2'
'-x+1/2, -y, z+1/2'

loop_
_atom_site_label
_atom_site_type_symbol
_atom_site_fract_x
_atom_site_fract_y
_atom_site_fract_z
_atom_site_U_iso_or_equiv
_atom_site_adp_type
_atom_site_occupancy
_atom_site_site_symmetry_order
_atom_site_calc_flag
_atom_site_refinement_flags_posn
_atom_site_refinement_flags_adp
Ru1 Ru 0.29997(4) 0.83972(2) 0.88353(2) 0.01018(7) Uani 1 1 d . .
Cl1 Cl 0.38648(14) 0.73568(6) 0.95294(4) 0.01793(19) Uani 1 1 d . .
Cl2 Cl 0.58108(12) 0.81903(5) 0.83194(4) 0.01593(18) Uani 1 1 d . .
P1 P 0.17222(12) 0.74685(5) 0.81773(4) 0.01017(17) Uani 1 1 d . .
O1 O 0.5332(4) 0.96776(18) 1.02081(13) 0.0235(6) Uani 1 1 d . .
O2 O 0.6724(4) 1.0021(2) 0.93515(14) 0.0267(7) Uani 1 1 d . .
O3 O -0.0360(3) 0.72832(16) 0.83520(11) 0.0140(5) Uani 1 1 d . .
C1 C 0.0476(3) 0.90779(14) 0.87183(10) 0.0152(7) Uani 1 1 d G .
H1 H -0.0550 0.8830 0.8489 0.018 Uiso 1 1 calc R U
C2 C 0.1867(3) 0.94774(14) 0.84175(7) 0.0158(7) Uani 1 1 d G .
H2 H 0.1827 0.9515 0.7975 0.019 Uiso 1 1 calc R U
C3 C 0.3437(3) 0.97084(14) 0.87183(10) 0.0151(7) Uani 1 1 d G .
H3 H 0.4518 0.9904 0.8489 0.018 Uiso 1 1 calc R U
C4 C 0.3616(3) 0.95400(15) 0.93199(10) 0.0164(8) Uani 1 1 d G .
C5 C 0.2226(3) 0.91406(15) 0.96207(7) 0.0162(7) Uani 1 1 d G .
H5 H 0.2457 0.8923 1.0028 0.019 Uiso 1 1 calc R U
C6 C 0.0656(3) 0.89096(14) 0.93199(10) 0.0162(7) Uani 1 1 d G .
H6 H -0.0295 0.8637 0.9525 0.019 Uiso 1 1 calc R U
C7 C 0.5413(6) 0.9777(2) 0.96170(18) 0.0192(8) Uani 1 1 d . .
C8 C 0.7027(7) 0.9840(3) 1.0516(2) 0.0314(10) Uani 1 1 d . .
H8 H 0.7959 0.9454 1.0383 0.047 Uiso 1 1 calc R U
H8A H 0.6841 0.9779 1.0944 0.047 Uiso 1 1 calc R U
H8B H 0.7426 1.0397 1.0429 0.047 Uiso 1 1 calc R U
C9 C 0.2710(5) 0.6474(2) 0.79928(15) 0.0111(7) Uani 1 1 d . .
C10 C 0.4236(5) 0.6214(2) 0.83138(17) 0.0144(7) Uani 1 1 d . .
H9 H 0.4736 0.6558 0.8611 0.017 Uiso 1 1 calc R U
C11 C 0.5030(5) 0.5460(2) 0.82055(17) 0.0168(8) Uani 1 1 d . .
H11 H 0.6044 0.5286 0.8435 0.020 Uiso 1 1 calc R U
C12 C 0.4341(5) 0.4963(2) 0.77628(18) 0.0176(8) Uani 1 1 d . .
H12 H 0.4877 0.4447 0.7687 0.021 Uiso 1 1 calc R U
C13 C 0.2856(6) 0.5225(2) 0.74294(17) 0.0174(7) Uani 1 1 d . .
H13 H 0.2417 0.4887 0.7119 0.021 Uiso 1 1 calc R U
C14 C 0.1990(6) 0.5970(2) 0.75368(16) 0.0139(7) Uani 1 1 d . .
C15 C 0.0419(6) 0.6184(2) 0.71428(18) 0.0170(8) Uani 1 1 d . .
C16 C 0.0712(6) 0.6240(2) 0.65449(19) 0.0198(8) Uani 1 1 d . .
H16 H 0.1901 0.6148 0.6393 0.024 Uiso 1 1 calc R U
C17 C -0.0738(5) 0.6433(2) 0.6144(2) 0.0207(8) Uani 1 1 d . .
C18 C -0.2493(5) 0.6571(3) 0.63844(17) 0.0189(8) Uani 1 1 d . .
C19 C -0.2808(6) 0.6468(2) 0.69950(18) 0.0192(8) Uani 1 1 d . .
H19 H -0.4002 0.6530 0.7151 0.023 Uiso 1 1 calc R U
C20 C -0.1393(6) 0.6277(2) 0.73644(18) 0.0190(8) Uani 1 1 d . .
H20 H -0.1618 0.6204 0.7776 0.023 Uiso 1 1 calc R U
C21 C -0.3957(7) 0.6755(3) 0.5979(2) 0.0268(9) Uani 1 1 d . .
H21 H -0.5151 0.6847 0.6127 0.032 Uiso 1 1 calc R U
C22 C -0.3632(7) 0.6799(3) 0.5386(2) 0.0323(11) Uani 1 1 d . .
H22 H -0.4600 0.6925 0.5121 0.039 Uiso 1 1 calc R U
C23 C -0.1872(8) 0.6658(3) 0.5162(2) 0.0354(11) Uani 1 1 d . .
H23 H -0.1671 0.6688 0.4746 0.042 Uiso 1 1 calc R U
C24 C -0.0449(6) 0.6481(3) 0.5528(2) 0.0290(10) Uani 1 1 d . .
H24 H 0.0731 0.6390 0.5368 0.035 Uiso 1 1 calc R U
C25 C 0.1406(5) 0.7948(2) 0.74591(16) 0.0123(7) Uani 1 1 d . .
C26 C -0.0291(5) 0.8248(2) 0.72765(17) 0.0165(8) Uani 1 1 d . .
H26 H -0.1331 0.8183 0.7523 0.020 Uiso 1 1 calc R U
C27 C -0.0443(6) 0.8641(3) 0.67306(19) 0.0228(9) Uani 1 1 d . .
H27 H -0.1593 0.8840 0.6604 0.027 Uiso 1 1 calc R U
C28 C 0.1077(7) 0.8744(3) 0.63711(18) 0.0245(9) Uani 1 1 d . .
H28 H 0.0966 0.9015 0.6000 0.029 Uiso 1 1 calc R U
C29 C 0.2763(6) 0.8449(3) 0.65557(17) 0.0204(8) Uani 1 1 d . .
H29 H 0.3803 0.8521 0.6310 0.024 Uiso 1 1 calc R U
C30 C 0.2935(6) 0.8051(2) 0.70948(16) 0.0156(7) Uani 1 1 d . .
H30 H 0.4087 0.7849 0.7217 0.019 Uiso 1 1 calc R U
C31 C -0.0783(5) 0.6904(2) 0.89138(17) 0.0185(8) Uani 1 1 d . .
H31 H -0.0854 0.6312 0.8861 0.028 Uiso 1 1 calc R U
H31A H -0.1956 0.7108 0.9059 0.028 Uiso 1 1 calc R U
H31B H 0.0173 0.7034 0.9202 0.028 Uiso 1 1 calc R U

loop_
_atom_site_aniso_label
_atom_site_aniso_U_11
_atom_site_aniso_U_22
_atom_site_aniso_U_33
_atom_site_aniso_U_23
_atom_site_aniso_U_13
_atom_site_aniso_U_12
Ru1 0.01057(12) 0.00961(12) 0.01037(12) 0.00058(11) 0.00000(11) 0.00146(11)
Cl1 0.0261(5) 0.0158(4) 0.0118(4) 0.0025(3) -0.0030(4) 0.0058(4)
Cl2 0.0109(4) 0.0181(4) 0.0187(4) 0.0001(3) 0.0023(3) 0.0014(3)
P1 0.0095(4) 0.0103(4) 0.0107(4) 0.0009(3) 0.0006(3) 0.0010(3)
O1 0.0278(16) 0.0223(15) 0.0203(14) -0.0028(12) -0.0084(13) 0.0009(13)
O2 0.0192(15) 0.0327(17) 0.0283(16) -0.0026(13) -0.0016(13) -0.0038(13)
O3 0.0112(12) 0.0162(13) 0.0144(13) 0.0045(10) 0.0014(10) -0.0004(10)
C1 0.0137(17) 0.0122(17) 0.0196(19) -0.0023(14) -0.0033(14) 0.0036(13)
C2 0.0226(19) 0.0096(15) 0.0151(17) 0.0016(13) -0.0014(17) 0.0077(15)
C3 0.0176(18) 0.0113(16) 0.0164(18) 0.0003(13) 0.0018(14) 0.0002(13)
C4 0.0166(18) 0.0117(17) 0.0208(19) -0.0028(15) -0.0023(15) 0.0033(14)
C5 0.0209(19) 0.0150(17) 0.0129(16) -0.0041(13) 0.0032(15) 0.0042(15)
C6 0.0171(18) 0.0109(17) 0.0207(19) -0.0015(14) 0.0064(15) 0.0022(14)
C7 0.024(2) 0.0127(18) 0.021(2) -0.0044(15) -0.0042(17) 0.0034(15)
C8 0.032(2) 0.034(2) 0.028(2) -0.0071(19) -0.018(2) 0.005(2)
C9 0.0105(16) 0.0088(16) 0.0139(16) 0.0007(12) 0.0005(13) 0.0014(13)
C10 0.0122(17) 0.0155(17) 0.0156(18) 0.0010(14) -0.0014(14) -0.0009(14)
C11 0.0167(18) 0.0163(18) 0.0174(18) 0.0029(15) 0.0000(15) 0.0039(15)
C12 0.0178(19) 0.0112(17) 0.024(2) -0.0001(14) 0.0021(16) 0.0056(14)
C13 0.0206(19) 0.0128(16) 0.0187(18) -0.0052(14) 0.0018(17) -0.0033(16)
C14 0.0126(16) 0.0125(15) 0.0166(17) -0.0007(13) -0.0017(16) -0.0011(15)
C15 0.0172(19) 0.0113(17) 0.0225(19) -0.0030(14) -0.0053(16) -0.0041(14)
C16 0.0164(19) 0.0172(18) 0.026(2) -0.0010(16) 0.0023(16) -0.0034(15)
C17 0.0240(19) 0.0140(18) 0.0240(19) -0.0021(16) 0.0042(18) -0.0054(14)
C18 0.024(2) 0.0096(16) 0.0232(19) 0.0006(15) 0.0040(14) 0.0009(15)
C19 0.0162(18) 0.0162(18) 0.0251(19) -0.0019(15) 0.0012(16) -0.0014(16)
C20 0.021(2) 0.0169(18) 0.0187(19) -0.0034(15) 0.0008(15) -0.0039(15)
C21 0.032(2) 0.020(2) 0.028(2) 0.0002(16) -0.0069(18) -0.0041(18)
C22 0.036(3) 0.029(3) 0.032(2) 0.0056(19) -0.017(2) -0.0052(19)
C23 0.044(3) 0.041(3) 0.022(2) 0.007(2) -0.009(2) -0.011(3)
C24 0.027(2) 0.034(3) 0.025(2) -0.0014(19) 0.0029(18) -0.005(2)
C25 0.0160(18) 0.0092(16) 0.0118(16) -0.0001(13) -0.0002(14) -0.0010(13)
C26 0.0158(17) 0.020(2) 0.0135(17) 0.0006(14) -0.0009(14) 0.0033(14)
C27 0.022(2) 0.025(2) 0.022(2) 0.0042(16) -0.0048(17) 0.0080(16)
C28 0.035(2) 0.023(2) 0.0157(19) 0.0070(15) -0.0032(18) -0.0005(19)
C29 0.024(2) 0.0219(19) 0.0154(17) 0.0003(16) 0.0030(15) -0.0055(18)
C30 0.0144(17) 0.0170(16) 0.0153(16) -0.0001(14) -0.0005(16) -0.0028(16)
C31 0.0166(17) 0.0222(18) 0.0167(19) 0.0073(15) 0.0020(16) -0.0021(15)

loop_
_atom_type_symbol
_atom_type_description
_atom_type_scat_dispersion_real
_atom_type_scat_dispersion_imag
_atom_type_scat_source
C C 0.0033 0.0016 'International Tables Vol C Tables 4.2.6.8 and 6.1.1.4'
H H 0.0000 0.0000 'International Tables Vol C Tables 4.2.6.8 and 6.1.1.4'
O O 0.0106 0.0060 'International Tables Vol C Tables 4.2.6.8 and 6.1.1.4'
P P 0.1023 0.0942 'International Tables Vol C Tables 4.2.6.8 and 6.1.1.4'
Cl Cl 0.1484 0.1585 'International Tables Vol C Tables 4.2.6.8 and 6.1.1.4'
Ru Ru -1.2594 0.8363 'International Tables Vol C Tables 4.2.6.8 and 6.1.1.4'

loop_
_geom_angle_atom_site_label_1
_geom_angle_atom_site_label_2
_geom_angle_atom_site_label_3
_geom_angle
C2 Ru1 C1 37.2
C2 Ru1 C3 37.1
C1 Ru1 C3 66.8
C2 Ru1 C6 66.72(5)
C1 Ru1 C6 37.0
C3 Ru1 C6 78.4
C2 Ru1 C4 66.49(5)
C1 Ru1 C4 78.4
C3 Ru1 C4 36.7
C6 Ru1 C4 65.96(5)
C2 Ru1 C5 78.4
C1 Ru1 C5 66.28(5)
C3 Ru1 C5 66.06(5)
C6 Ru1 C5 36.6
C4 Ru1 C5 36.5
C2 Ru1 P1 95.99(6)
C1 Ru1 P1 85.19(6)
C3 Ru1 P1 128.78(7)
C6 Ru1 P1 104.56(6)
C4 Ru1 P1 162.08(6)
C5 Ru1 P1 139.88(7)
C2 Ru1 Cl2 103.60(6)
C1 Ru1 Cl2 138.33(7)
C3 Ru1 Cl2 87.40(6)
C6 Ru1 Cl2 165.44(6)
C4 Ru1 Cl2 100.56(6)
C5 Ru1 Cl2 133.24(7)
P1 Ru1 Cl2 86.84(3)
C2 Ru1 Cl1 164.52(6)
C1 Ru1 Cl1 131.93(7)
C3 Ru1 Cl1 137.55(7)
C6 Ru1 Cl1 98.92(6)
C4 Ru1 Cl1 103.12(6)
C5 Ru1 Cl1 86.53(6)
P1 Ru1 Cl1 93.20(3)
Cl2 Ru1 Cl1 89.29(3)
O3 P1 C25 100.30(16)
O3 P1 C9 105.26(15)
C25 P1 C9 103.57(16)
O3 P1 Ru1 110.58(11)
C25 P1 Ru1 109.64(12)
C9 P1 Ru1 124.67(12)
C7 O1 C8 114.5(4)
C31 O3 P1 120.0(2)
C2 C1 C6 120.0
C2 C1 Ru1 71.13(8)
C6 C1 Ru1 72.51(8)
C2 C1 H1 119.6
C6 C1 H1 119.6
Ru1 C1 H1 119.6
C1 C2 C3 120.0
C1 C2 Ru1 71.63(8)
C3 C2 Ru1 72.19(8)
C1 C2 H2 119.6
C3 C2 H2 119.6
Ru1 C2 H2 119.6
C4 C3 C2 120.0
C4 C3 Ru1 72.62(7)
C2 C3 Ru1 70.69(8)
C4 C3 H3 119.6
C2 C3 H3 119.6
Ru1 C3 H3 119.6
C5 C4 C3 120.0
C5 C4 C7 122.7(2)
C3 C4 C7 117.3(2)
C5 C4 Ru1 72.01(8)
C3 C4 Ru1 70.64(7)
C7 C4 Ru1 127.4(2)
C4 C5 C6 120.0
C4 C5 Ru1 71.52(8)
C6 C5 Ru1 70.97(8)
C4 C5 H5 119.4
C6 C5 H5 119.4
Ru1 C5 H5 119.4
C5 C6 C1 120.0
C5 C6 Ru1 72.45(8)
C1 C6 Ru1 70.53(7)
C5 C6 H6 120.0
C1 C6 H6 120.0
Ru1 C6 H6 129.4
O2 C7 O1 124.7(4)
O2 C7 C4 123.9(3)
O1 C7 C4 111.4(3)
O1 C8 H8 109.5
O1 C8 H8A 109.5
H8 C8 H8A 109.5
O1 C8 H8B 109.5
H8 C8 H8B 109.5
H8A C8 H8B 109.5
C10 C9 C14 119.5(3)
C10 C9 P1 118.1(3)
C14 C9 P1 122.4(3)
C11 C10 C9 121.1(4)
C11 C10 H9 119.4
C9 C10 H9 119.4
C12 C11 C10 119.8(4)
C12 C11 H11 120.1
C10 C11 H11 120.1
C11 C12 C13 119.6(4)
C11 C12 H12 120.2
C13 C12 H12 120.2
C12 C13 C14 122.2(4)
C12 C13 H13 118.9
C14 C13 H13 118.9
C13 C14 C9 117.7(3)
C13 C14 C15 116.9(3)
C9 C14 C15 125.3(3)
C16 C15 C20 118.9(4)
C16 C15 C14 118.6(4)
C20 C15 C14 122.3(4)
C15 C16 C17 121.3(4)
C15 C16 H16 119.3
C17 C16 H16 119.3
C24 C17 C18 120.4(4)
C24 C17 C16 121.6(4)
C18 C17 C16 118.0(4)
C19 C18 C17 120.4(4)
C19 C18 C21 121.5(4)
C17 C18 C21 117.9(4)
C20 C19 C18 119.9(4)
C20 C19 H19 120.1
C18 C19 H19 120.1
C19 C20 C15 121.3(4)
C19 C20 H20 119.4
C15 C20 H20 119.4
C22 C21 C18 120.2(4)
C22 C21 H21 119.9
C18 C21 H21 119.9
C21 C22 C23 120.4(4)
C21 C22 H22 119.8
C23 C22 H22 119.8
C24 C23 C22 121.5(4)
C24 C23 H23 119.3
C22 C23 H23 119.3
C23 C24 C17 119.6(4)
C23 C24 H24 120.2
C17 C24 H24 120.2
C30 C25 C26 119.8(3)
C30 C25 P1 118.2(3)
C26 C25 P1 121.9(3)
C27 C26 C25 119.5(4)
C27 C26 H26 120.2
C25 C26 H26 120.2
C28 C27 C26 120.5(4)
C28 C27 H27 119.8
C26 C27 H27 119.8
C27 C28 C29 119.8(4)
C27 C28 H28 120.1
C29 C28 H28 120.1
C30 C29 C28 120.4(4)
C30 C29 H29 119.8
C28 C29 H29 119.8
C29 C30 C25 119.9(4)
C29 C30 H30 120.1
C25 C30 H30 120.1
O3 C31 H31 109.5
O3 C31 H31A 109.5
H31 C31 H31A 109.5
O3 C31 H31B 109.5
H31 C31 H31B 109.5
H31A C31 H31B 109.5

loop_
_geom_bond_atom_site_label_1
_geom_bond_atom_site_label_2
_geom_bond_distance
Ru1 C2 2.173(2)
Ru1 C1 2.180(2)
Ru1 C3 2.192(2)
Ru1 C6 2.205(2)
Ru1 C4 2.218(2)
Ru1 C5 2.224(2)
Ru1 P1 2.3246(9)
Ru1 Cl2 2.3930(9)
Ru1 Cl1 2.4016(9)
P1 O3 1.607(3)
P1 C25 1.815(4)
P1 C9 1.834(4)
O1 C7 1.344(5)
O1 C8 1.449(5)
O2 C7 1.202(5)
O3 C31 1.445(4)
C1 C2 1.3900
C1 C6 1.3900
C1 H1 1.0000
C2 C3 1.3900
C2 H2 1.0000
C3 C4 1.3900
C3 H3 1.0000
C4 C5 1.3900
C4 C7 1.529(4)
C5 C6 1.3900
C5 H5 1.0000
C6 H6 0.9500
C8 H8 0.9800
C8 H8A 0.9800
C8 H8B 0.9800
C9 C10 1.400(5)
C9 C14 1.422(5)
C10 C11 1.390(5)
C10 H9 0.9500
C11 C12 1.384(6)
C11 H11 0.9500
C12 C13 1.392(6)
C12 H12 0.9500
C13 C14 1.399(5)
C13 H13 0.9500
C14 C15 1.498(5)
C15 C16 1.368(6)
C15 C20 1.429(6)
C16 C17 1.432(6)
C16 H16 0.9500
C17 C24 1.407(6)
C17 C18 1.416(5)
C18 C19 1.406(6)
C18 C21 1.443(6)
C19 C20 1.368(6)
C19 H19 0.9500
C20 H20 0.9500
C21 C22 1.360(7)
C21 H21 0.9500
C22 C23 1.406(8)
C22 H22 0.9500
C23 C24 1.363(7)
C23 H23 0.9500
C24 H24 0.9500
C25 C30 1.401(5)
C25 C26 1.401(5)
C26 C27 1.394(5)
C26 H26 0.9500
C27 C28 1.389(6)
C27 H27 0.9500
C28 C29 1.393(6)
C28 H28 0.9500
C29 C30 1.385(5)
C29 H29 0.9500
C30 H30 0.9500
C31 H31 0.9800
C31 H31A 0.9800
C31 H31B 0.9800

loop_
_geom_torsion_atom_site_label_1
_geom_torsion_atom_site_label_2
_geom_torsion_atom_site_label_3
_geom_torsion_atom_site_label_4
_geom_torsion
C25 P1 O3 C31 -178.8(3)
C9 P1 O3 C31 73.9(3)
Ru1 P1 O3 C31 -63.2(3)
C6 C1 C2 C3 0.0
Ru1 C1 C2 C3 -55.67(7)
C6 C1 C2 Ru1 55.67(7)
C1 C2 C3 C4 0.0
Ru1 C2 C3 C4 -55.40(7)
C1 C2 C3 Ru1 55.40(7)
C2 C3 C4 C5 0.0
Ru1 C3 C4 C5 -54.49(7)
C2 C3 C4 C7 177.4(3)
Ru1 C3 C4 C7 122.9(2)
C2 C3 C4 Ru1 54.49(7)
C3 C4 C5 C6 0.0
C7 C4 C5 C6 -177.2(3)
Ru1 C4 C5 C6 -53.85(7)
C3 C4 C5 Ru1 53.85(7)
C7 C4 C5 Ru1 -123.4(2)
C4 C5 C6 C1 0.0
Ru1 C5 C6 C1 -54.10(7)
C4 C5 C6 Ru1 54.10(7)
C2 C1 C6 C5 0.0
Ru1 C1 C6 C5 55.01(7)
C2 C1 C6 Ru1 -55.01(7)
C8 O1 C7 O2 -3.8(6)
C8 O1 C7 C4 176.2(3)
C5 C4 C7 O2 169.5(3)
C3 C4 C7 O2 -7.8(5)
Ru1 C4 C7 O2 77.9(4)
C5 C4 C7 O1 -10.5(4)
C3 C4 C7 O1 172.3(2)
Ru1 C4 C7 O1 -102.1(3)
O3 P1 C9 C10 -122.1(3)
C25 P1 C9 C10 133.0(3)
Ru1 P1 C9 C10 7.1(3)
O3 P1 C9 C14 58.4(3)
C25 P1 C9 C14 -46.5(3)
Ru1 P1 C9 C14 -172.5(2)
C14 C9 C10 C11 -1.8(5)
P1 C9 C10 C11 178.7(3)
C9 C10 C11 C12 1.7(6)
C10 C11 C12 C13 0.1(6)
C11 C12 C13 C14 -1.9(6)
C12 C13 C14 C9 1.9(6)
C12 C13 C14 C15 179.5(4)
C10 C9 C14 C13 0.0(5)
P1 C9 C14 C13 179.5(3)
C10 C9 C14 C15 -177.4(4)
P1 C9 C14 C15 2.1(5)
C13 C14 C15 C16 -59.3(5)
C9 C14 C15 C16 118.1(4)
C13 C14 C15 C20 116.4(4)
C9 C14 C15 C20 -66.2(5)
C20 C15 C16 C17 3.5(6)
C14 C15 C16 C17 179.3(3)
C15 C16 C17 C24 -179.1(4)
C15 C16 C17 C18 0.3(6)
C24 C17 C18 C19 175.6(4)
C16 C17 C18 C19 -3.9(6)
C24 C17 C18 C21 0.3(6)
C16 C17 C18 C21 -179.2(4)
C17 C18 C19 C20 3.6(6)
C21 C18 C19 C20 178.7(4)
C18 C19 C20 C15 0.4(6)
C16 C15 C20 C19 -3.9(6)
C14 C15 C20 C19 -179.6(3)
C19 C18 C21 C22 -175.6(4)
C17 C18 C21 C22 -0.4(6)
C18 C21 C22 C23 0.5(7)
C21 C22 C23 C24 -0.4(8)
C22 C23 C24 C17 0.2(8)
C18 C17 C24 C23 -0.2(7)
C16 C17 C24 C23 179.3(4)
O3 P1 C25 C30 -166.7(3)
C9 P1 C25 C30 -58.1(3)
Ru1 P1 C25 C30 76.9(3)
O3 P1 C25 C26 16.4(3)
C9 P1 C25 C26 125.0(3)
Ru1 P1 C25 C26 -100.0(3)
C30 C25 C26 C27 0.5(6)
P1 C25 C26 C27 177.3(3)
C25 C26 C27 C28 -0.6(6)
C26 C27 C28 C29 0.3(7)
C27 C28 C29 C30 0.2(7)
C28 C29 C30 C25 -0.3(6)
C26 C25 C30 C29 0.0(5)
P1 C25 C30 C29 -177.0(3)
